data_4339011
loop_
_publ_author_name
'Cangelosi, Virginia M.'
'Sather, Aaron C.'
'Zakharov, Lev N.'
'Berryman, Orion B.'
'Johnson, Darren W.'

_publ_section_title
;
 Diastereoselectivity in the self-assembly of As2L2Cl2 macrocycles is
 directed by the As-pi interaction.
;
_journal_issue 22
_journal_name_full 'Inorganic chemistry'
_journal_page_first 9278
_journal_page_last 9284
_journal_paper_doi 10.1021/ic701290h
_journal_volume 46
_journal_year 2007
_chemical_formula_sum 'C24 H20 As2 Cl2 S4'
_chemical_formula_weight 657.38
_chemical_name_systematic
; 
 ? 
;
_space_group_IT_number 14
_symmetry_cell_setting monoclinic
_symmetry_space_group_name_Hall '-P 2ybc'
_symmetry_space_group_name_H-M 'P 1 21/c 1'
_atom_sites_solution_hydrogens geom
_atom_sites_solution_primary direct
_atom_sites_solution_secondary difmap
_audit_creation_method SHELXL-97
_cell_angle_alpha 90.00
_cell_angle_beta 107.788(10)
_cell_angle_gamma 90.00
_cell_formula_units_Z 2
_cell_length_a 6.813(4)
_cell_length_b 19.085(12)
_cell_length_c 10.277(6)
_cell_measurement_reflns_used 815
_cell_measurement_temperature 173(2)
_cell_measurement_theta_max 20.51
_cell_measurement_theta_min 2.34
_cell_volume 1272.4(13)
_computing_cell_refinement 'Bruker SMART'
_computing_data_collection 'Bruker SMART'
_computing_data_reduction 'Bruker SAINT'
_computing_molecular_graphics 'Bruker SHELXTL'
_computing_publication_material 'Bruker SHELXTL'
_computing_structure_refinement 'Bruker SHELXTL'
_computing_structure_solution 'Bruker SHELXTL'
_diffrn_ambient_temperature 173(2)
_diffrn_measured_fraction_theta_full 0.988
_diffrn_measured_fraction_theta_max 0.988
_diffrn_measurement_device_type 'CCD area detector'
_diffrn_measurement_method 'phi and omega scans'
_diffrn_radiation_monochromator graphite
_diffrn_radiation_source 'fine-focus sealed tube'
_diffrn_radiation_type MoK\a
_diffrn_radiation_wavelength 0.71073
_diffrn_reflns_av_R_equivalents 0.0816
_diffrn_reflns_av_sigmaI/netI 0.1156
_diffrn_reflns_limit_h_max 8
_diffrn_reflns_limit_h_min -8
_diffrn_reflns_limit_k_max 24
_diffrn_reflns_limit_k_min -22
_diffrn_reflns_limit_l_max 9
_diffrn_reflns_limit_l_min -13
_diffrn_reflns_number 6949
_diffrn_reflns_theta_full 26.99
_diffrn_reflns_theta_max 26.99
_diffrn_reflns_theta_min 2.13
_exptl_absorpt_coefficient_mu 3.177
_exptl_absorpt_correction_T_max 0.9392
_exptl_absorpt_correction_T_min 0.5161
_exptl_absorpt_correction_type multi-scan
_exptl_absorpt_process_details SADABS
_exptl_crystal_colour colorless
_exptl_crystal_density_diffrn 1.716
_exptl_crystal_density_method 'not measured'
_exptl_crystal_description needle
_exptl_crystal_F_000 656
_exptl_crystal_size_max 0.24
_exptl_crystal_size_mid 0.02
_exptl_crystal_size_min 0.02
_refine_diff_density_max 0.880
_refine_diff_density_min -1.151
_refine_diff_density_rms 0.161
_refine_ls_extinction_method none
_refine_ls_goodness_of_fit_ref 1.044
_refine_ls_hydrogen_treatment constr
_refine_ls_matrix_type full
_refine_ls_number_parameters 145
_refine_ls_number_reflns 2750
_refine_ls_number_restraints 0
_refine_ls_restrained_S_all 1.044
_refine_ls_R_factor_all 0.1402
_refine_ls_R_factor_gt 0.0797
_refine_ls_shift/su_max 0.001
_refine_ls_shift/su_mean 0.000
_refine_ls_structure_factor_coef Fsqd
_refine_ls_weighting_details 'calc w=1/[\s^2^(Fo^2^)+(0.0969P)^2^+0.0000P] where P=(Fo^2^+2Fc^2^)/3'
_refine_ls_weighting_scheme calc
_refine_ls_wR_factor_gt 0.1767
_refine_ls_wR_factor_ref 0.2126
_reflns_number_gt 1632
_reflns_number_total 2750
_reflns_threshold_expression >2sigma(I)
_cod_data_source_file ic701290h-file006.cif
_cod_data_source_block ob118
_cod_depositor_comments
;
The following automatic conversions were performed:

'_symmetry_cell_setting' value 'Monoclinic' changed to 'monoclinic'
according to
/usr/data/users/saulius/automatic-downloads/retrospective/ACS/lib/dictionaries/cif_core.dic
dictionary named 'cif_core.dic' version 2.4.2 from 2011-04-26.

Automatic conversion script
Id: cif_fix_values 2281 2013-09-26 08:29:07Z andrius 
;
_cod_original_cell_volume 1272.5(14)
_cod_original_sg_symbol_H-M P2(1)/c
_cod_database_code 4339011

loop_
_symmetry_equiv_pos_as_xyz
'x, y, z'
'-x, y+1/2, -z+1/2'
'-x, -y, -z'
'x, -y-1/2, z-1/2'

loop_
_atom_site_label
_atom_site_type_symbol
_atom_site_fract_x
_atom_site_fract_y
_atom_site_fract_z
_atom_site_U_iso_or_equiv
_atom_site_adp_type
_atom_site_occupancy
_atom_site_symmetry_multiplicity
_atom_site_calc_flag
_atom_site_refinement_flags
As1 As 0.41287(15) 0.63767(5) -0.10025(9) 0.0432(3) Uani 1 1 d .
Cl1 Cl 0.2240(4) 0.73120(15) -0.0836(3) 0.0701(8) Uani 1 1 d .
S1 S 0.7245(4) 0.68351(13) -0.0592(2) 0.0504(6) Uani 1 1 d .
S2 S 0.6043(5) 0.35746(13) 0.3183(2) 0.0571(7) Uani 1 1 d .
C1 C 0.7981(15) 0.7007(4) 0.1255(9) 0.046(2) Uani 1 1 d .
H1A H 0.9479 0.7103 0.1592 0.055 Uiso 1 1 calc R
H1B H 0.7257 0.7433 0.1410 0.055 Uiso 1 1 calc R
C2 C 0.7499(13) 0.6415(4) 0.2079(8) 0.0387(19) Uani 1 1 d .
C3 C 0.5979(14) 0.6506(5) 0.2690(9) 0.045(2) Uani 1 1 d .
H3A H 0.5225 0.6933 0.2543 0.054 Uiso 1 1 calc R
C4 C 0.5508(15) 0.6000(5) 0.3511(9) 0.053(3) Uani 1 1 d .
H4A H 0.4496 0.6093 0.3951 0.063 Uiso 1 1 calc R
C5 C 0.6488(14) 0.5369(5) 0.3690(8) 0.044(2) Uani 1 1 d .
H5A H 0.6137 0.5020 0.4241 0.053 Uiso 1 1 calc R
C6 C 0.8048(13) 0.5227(4) 0.3053(8) 0.039(2) Uani 1 1 d .
C7 C 0.8569(13) 0.5771(4) 0.2257(8) 0.0348(19) Uani 1 1 d .
C8 C 1.0164(14) 0.5630(5) 0.1664(9) 0.042(2) Uani 1 1 d .
H8A H 1.0538 0.5982 0.1128 0.051 Uiso 1 1 calc R
C9 C 1.1157(14) 0.5008(5) 0.1848(9) 0.049(2) Uani 1 1 d .
H9A H 1.2243 0.4934 0.1463 0.059 Uiso 1 1 calc R
C10 C 1.0606(15) 0.4467(5) 0.2602(9) 0.052(2) Uani 1 1 d .
H10A H 1.1264 0.4023 0.2674 0.062 Uiso 1 1 calc R
C11 C 0.9116(14) 0.4577(4) 0.3236(8) 0.042(2) Uani 1 1 d .
C12 C 0.8548(16) 0.3981(5) 0.4017(9) 0.055(3) Uani 1 1 d .
H12A H 0.8550 0.4157 0.4923 0.066 Uiso 1 1 calc R
H12B H 0.9626 0.3615 0.4170 0.066 Uiso 1 1 calc R

loop_
_atom_site_aniso_label
_atom_site_aniso_U_11
_atom_site_aniso_U_22
_atom_site_aniso_U_33
_atom_site_aniso_U_23
_atom_site_aniso_U_13
_atom_site_aniso_U_12
As1 0.0548(6) 0.0421(5) 0.0315(5) 0.0064(4) 0.0113(4) -0.0028(5)
Cl1 0.0513(16) 0.0726(18) 0.085(2) -0.0262(16) 0.0184(15) 0.0004(13)
S1 0.0470(14) 0.0591(15) 0.0430(14) 0.0153(12) 0.0109(11) 0.0039(12)
S2 0.086(2) 0.0504(14) 0.0366(13) -0.0027(11) 0.0206(13) -0.0187(13)
C1 0.057(6) 0.042(5) 0.040(5) -0.010(4) 0.015(4) -0.005(4)
C2 0.045(5) 0.037(4) 0.028(4) -0.010(4) 0.004(4) -0.008(4)
C3 0.051(6) 0.042(5) 0.040(5) -0.015(4) 0.014(4) 0.008(4)
C4 0.064(6) 0.063(6) 0.039(5) -0.025(5) 0.028(5) -0.010(5)
C5 0.061(6) 0.048(5) 0.026(4) -0.012(4) 0.018(4) -0.014(5)
C6 0.041(5) 0.048(5) 0.021(4) -0.002(4) 0.000(4) -0.003(4)
C7 0.041(5) 0.035(4) 0.022(4) -0.005(3) 0.001(4) -0.006(4)
C8 0.047(5) 0.044(5) 0.033(5) -0.001(4) 0.007(4) -0.007(4)
C9 0.042(5) 0.059(6) 0.045(6) 0.005(5) 0.011(5) 0.008(5)
C10 0.058(6) 0.048(5) 0.044(5) 0.002(5) 0.007(5) 0.011(5)
C11 0.047(5) 0.043(5) 0.027(4) 0.000(4) 0.001(4) 0.005(4)
C12 0.081(7) 0.047(5) 0.032(5) 0.005(4) 0.011(5) 0.008(5)

loop_
_atom_type_symbol
_atom_type_description
_atom_type_scat_dispersion_real
_atom_type_scat_dispersion_imag
_atom_type_scat_source
C C 0.0033 0.0016 'International Tables Vol C Tables 4.2.6.8 and 6.1.1.4'
H H 0.0000 0.0000 'International Tables Vol C Tables 4.2.6.8 and 6.1.1.4'
S S 0.1246 0.1234 'International Tables Vol C Tables 4.2.6.8 and 6.1.1.4'
Cl Cl 0.1484 0.1585 'International Tables Vol C Tables 4.2.6.8 and 6.1.1.4'
As As 0.0499 2.0058 'International Tables Vol C Tables 4.2.6.8 and 6.1.1.4'

loop_
_geom_angle_atom_site_label_1
_geom_angle_atom_site_label_2
_geom_angle_atom_site_label_3
_geom_angle
_geom_angle_site_symmetry_1
_geom_angle_site_symmetry_3
S2 As1 S1 85.81(10) 3_665 .
S2 As1 Cl1 100.99(12) 3_665 .
S1 As1 Cl1 102.16(11) . .
C1 S1 As1 102.1(3) . .
C12 S2 As1 102.1(3) . 3_665
C2 C1 S1 114.2(6) . .
C3 C2 C7 118.8(8) . .
C3 C2 C1 119.1(8) . .
C7 C2 C1 122.2(8) . .
C2 C3 C4 122.5(8) . .
C5 C4 C3 120.3(8) . .
C4 C5 C6 120.4(8) . .
C11 C6 C7 120.1(8) . .
C11 C6 C5 121.7(8) . .
C7 C6 C5 118.2(8) . .
C2 C7 C8 122.7(7) . .
C2 C7 C6 119.7(8) . .
C8 C7 C6 117.6(7) . .
C9 C8 C7 121.3(8) . .
C8 C9 C10 121.0(9) . .
C11 C10 C9 120.4(9) . .
C10 C11 C6 119.4(8) . .
C10 C11 C12 118.8(8) . .
C6 C11 C12 121.6(8) . .
C11 C12 S2 115.1(6) . .

loop_
_geom_bond_atom_site_label_1
_geom_bond_atom_site_label_2
_geom_bond_distance
_geom_bond_site_symmetry_2
As1 S2 2.210(3) 3_665
As1 S1 2.215(3) .
As1 Cl1 2.237(3) .
S1 C1 1.839(9) .
S2 C12 1.831(11) .
S2 As1 2.210(3) 3_665
C1 C2 1.507(11) .
C2 C3 1.376(12) .
C2 C7 1.413(11) .
C3 C4 1.383(13) .
C4 C5 1.363(13) .
C5 C6 1.434(12) .
C6 C11 1.421(12) .
C6 C7 1.432(11) .
C7 C8 1.424(11) .
C8 C9 1.352(12) .
C9 C10 1.408(12) .
C10 C11 1.380(12) .
C11 C12 1.510(12) .
